data_7126777
loop_
_publ_author_name
'Chen, Chaohuang'
'Daniliuc, Constantin G.'
'M\"uck-Lichtenfeld, Christian'
'Kehr, Gerald'
'Erker, Gerhard'

_publ_section_title
;
 A rare olefin 1,1-carboboration reaction opens a synthetic pathway to an
 unusually structured frustrated Lewis pair.
;
_journal_issue 62
_journal_name_full 'Chemical communications (Cambridge, England)'
_journal_page_first 8806
_journal_page_last 8809
_journal_paper_doi 10.1039/d0cc01255f
_journal_volume 56
_journal_year 2020
_chemical_formula_sum 'C28 H31 P'
_chemical_formula_weight 398.50
_space_group_crystal_system monoclinic
_space_group_IT_number 14
_space_group_name_Hall '-P 2ybc'
_space_group_name_H-M_alt 'P 1 21/c 1'
_atom_sites_solution_hydrogens geom
_audit_creation_method 'APEX3 v2016.1-0'
_audit_update_record
;
2019-09-12 deposited with the CCDC.	2020-06-17 downloaded from the CCDC.
;
_cell_angle_alpha 90
_cell_angle_beta 104.521(2)
_cell_angle_gamma 90
_cell_formula_units_Z 4
_cell_length_a 8.1976(4)
_cell_length_b 18.0312(7)
_cell_length_c 15.7056(7)
_cell_measurement_reflns_used 9934
_cell_measurement_temperature 100.(2)
_cell_measurement_theta_max 27.3596
_cell_measurement_theta_min 2.5666
_cell_volume 2247.33(17)
_computing_cell_refinement 'SAINT V8.37A (Bruker AXS Inc., 2015)'
_computing_data_collection
;

APEX3 v2016.1-0 (Bruker AXS Inc., 2016)
;
_computing_data_reduction 'SAINT V8.37A (Bruker AXS Inc., 2015)'
_computing_molecular_graphics 'XP (Sheldrick, 2014)'
_computing_publication_material 'SHELXL-2014/7 (Sheldrick, 2014)'
_computing_structure_refinement 'SHELXL-2014/7 (Sheldrick, 2014)'
_computing_structure_solution 'SHELXL-2014/7 (Sheldrick, 2014)'
_diffrn_ambient_temperature 100.(2)
_diffrn_detector_area_resol_mean 7.3910
_diffrn_measured_fraction_theta_full 0.997
_diffrn_measured_fraction_theta_max 0.997
_diffrn_measurement_device_type 'Bruker D8 Venture PHOTON 100 CMOS'
_diffrn_measurement_method 'omega and phi scans'
_diffrn_radiation_monochromator 'MX mirror'
_diffrn_radiation_type 'Mo K\a'
_diffrn_radiation_wavelength 0.71073
_diffrn_reflns_av_R_equivalents 0.0637
_diffrn_reflns_av_unetI/netI 0.0329
_diffrn_reflns_limit_h_max 10
_diffrn_reflns_limit_h_min -10
_diffrn_reflns_limit_k_max 22
_diffrn_reflns_limit_k_min -23
_diffrn_reflns_limit_l_max 20
_diffrn_reflns_limit_l_min -20
_diffrn_reflns_number 41145
_diffrn_reflns_theta_full 27.48
_diffrn_reflns_theta_max 27.48
_diffrn_reflns_theta_min 2.26
_diffrn_source 'Mo ImS'
_diffrn_source_type 'micro focus tube'
_exptl_absorpt_coefficient_mu 0.134
_exptl_absorpt_correction_T_max 0.98
_exptl_absorpt_correction_T_min 0.94
_exptl_absorpt_correction_type multi-scan
_exptl_absorpt_process_details
;
Bruker AXS (2014). SADABS, Version 2014/5, Bruker AXS Inc., Madison, Wisconsin,
USA.
;
_exptl_crystal_colour colourless
_exptl_crystal_density_diffrn 1.178
_exptl_crystal_density_method 'not measured'
_exptl_crystal_description prism
_exptl_crystal_F_000 856
_exptl_crystal_size_max 0.202
_exptl_crystal_size_mid 0.174
_exptl_crystal_size_min 0.118
_refine_diff_density_max 0.365
_refine_diff_density_min -0.282
_refine_ls_extinction_method none
_refine_ls_goodness_of_fit_ref 1.013
_refine_ls_hydrogen_treatment constr
_refine_ls_matrix_type full
_refine_ls_number_parameters 268
_refine_ls_number_reflns 5143
_refine_ls_number_restraints 0
_refine_ls_restrained_S_all 1.013
_refine_ls_R_factor_all 0.0511
_refine_ls_R_factor_gt 0.0430
_refine_ls_shift/su_max 0.001
_refine_ls_shift/su_mean 0.000
_refine_ls_structure_factor_coef Fsqd
_refine_ls_weighting_details 'w=1/[\s^2^(Fo^2^)+(0.0434P)^2^+1.9041P] where P=(Fo^2^+2Fc^2^)/3'
_refine_ls_weighting_scheme calc
_refine_ls_wR_factor_gt 0.1032
_refine_ls_wR_factor_ref 0.1087
_reflns_number_gt 4479
_reflns_number_total 5143
_reflns_threshold_expression 'I > 2\s(I)'
_cod_data_source_file d0cc01255f2.cif
_cod_data_source_block erk9555
_cod_depositor_comments 'Adding full bibliography for 7126774--7126779.cif.'
_cod_database_code 7126777

loop_
_space_group_symop_operation_xyz
'x, y, z'
'-x, y+1/2, -z+1/2'
'-x, -y, -z'
'x, -y-1/2, z-1/2'

loop_
_atom_site_type_symbol
_atom_site_label
_atom_site_fract_x
_atom_site_fract_y
_atom_site_fract_z
_atom_site_U_iso_or_equiv
_atom_site_adp_type
_atom_site_calc_flag
_atom_site_refinement_flags_adp
_atom_site_refinement_flags_occupancy
_atom_site_refinement_flags_posn
_atom_site_occupancy
_atom_site_disorder_assembly
_atom_site_disorder_group
P P1 0.45167(5) 0.31712(2) 0.68715(3) 0.01336(10) Uani d . . . 1 . .
C C1 0.3052(2) 0.24071(8) 0.63846(10) 0.0188(3) Uani d . . . 1 . .
H H1A 0.1921 0.2482 0.6488 0.023 Uiso calc U . R 1 . .
H H1B 0.2945 0.2359 0.5745 0.023 Uiso calc U . R 1 . .
C C2 0.3922(2) 0.17449(8) 0.68794(11) 0.0198(3) Uani d . . . 1 . .
H H2 0.3773 0.1258 0.6643 0.024 Uiso calc U . R 1 . .
C C3 0.4922(2) 0.18895(8) 0.76780(10) 0.0186(3) Uani d . . . 1 . .
H H3 0.5544 0.1513 0.8043 0.022 Uiso calc U . R 1 . .
C C4 0.4989(2) 0.26905(8) 0.79546(10) 0.0175(3) Uani d . . . 1 . .
H H4A 0.6117 0.2826 0.8321 0.021 Uiso calc U . R 1 . .
H H4B 0.413 0.2803 0.8281 0.021 Uiso calc U . R 1 . .
C C11 0.32193(17) 0.39915(7) 0.69611(9) 0.0117(3) Uani d . . . 1 . .
C C12 0.18545(18) 0.42090(8) 0.62553(9) 0.0132(3) Uani d . . . 1 . .
C C13 0.10002(19) 0.48693(8) 0.63070(10) 0.0170(3) Uani d . . . 1 . .
H H13 0.0073 0.5005 0.5836 0.02 Uiso calc U . R 1 . .
C C14 0.1478(2) 0.53322(8) 0.70324(10) 0.0189(3) Uani d . . . 1 . .
H H14 0.0881 0.5779 0.7061 0.023 Uiso calc U . R 1 . .
C C15 0.28313(19) 0.51345(8) 0.77131(10) 0.0167(3) Uani d . . . 1 . .
H H15 0.3165 0.5453 0.8208 0.02 Uiso calc U . R 1 . .
C C16 0.37213(18) 0.44768(8) 0.76895(9) 0.0129(3) Uani d . . . 1 . .
C C21 0.12951(18) 0.37612(8) 0.54264(9) 0.0129(3) Uani d . . . 1 . .
C C22 0.22589(18) 0.37592(8) 0.48037(10) 0.0144(3) Uani d . . . 1 . .
C C23 0.17349(19) 0.33277(8) 0.40453(10) 0.0157(3) Uani d . . . 1 . .
H H23 0.2396 0.3325 0.3627 0.019 Uiso calc U . R 1 . .
C C24 0.02752(19) 0.29031(8) 0.38849(10) 0.0160(3) Uani d . . . 1 . .
C C25 -0.06953(18) 0.29338(8) 0.44971(10) 0.0157(3) Uani d . . . 1 . .
H H25 -0.171 0.2655 0.4392 0.019 Uiso calc U . R 1 . .
C C26 -0.02235(18) 0.33603(8) 0.52572(9) 0.0140(3) Uani d . . . 1 . .
C C27 0.3812(2) 0.42357(9) 0.49156(11) 0.0209(3) Uani d . . . 1 . .
H H27A 0.4706 0.4043 0.5402 0.031 Uiso calc U . R 1 . .
H H27B 0.3544 0.4746 0.5046 0.031 Uiso calc U . R 1 . .
H H27C 0.4193 0.4227 0.4372 0.031 Uiso calc U . R 1 . .
C C28 -0.0280(2) 0.24504(9) 0.30565(11) 0.0223(3) Uani d . . . 1 . .
H H28A -0.1162 0.2718 0.2631 0.033 Uiso calc U . R 1 . .
H H28B -0.0724 0.1973 0.3195 0.033 Uiso calc U . R 1 . .
H H28C 0.0684 0.2365 0.2805 0.033 Uiso calc U . R 1 . .
C C29 -0.13575(19) 0.33839(9) 0.58788(10) 0.0195(3) Uani d . . . 1 . .
H H29A -0.2024 0.3841 0.5782 0.029 Uiso calc U . R 1 . .
H H29B -0.067 0.3371 0.6487 0.029 Uiso calc U . R 1 . .
H H29C -0.2115 0.2955 0.5772 0.029 Uiso calc U . R 1 . .
C C31 0.51880(18) 0.43251(8) 0.84562(9) 0.0128(3) Uani d . . . 1 . .
C C32 0.68495(19) 0.44436(8) 0.83887(10) 0.0155(3) Uani d . . . 1 . .
C C33 0.81860(19) 0.42897(8) 0.91117(11) 0.0183(3) Uani d . . . 1 . .
H H33 0.9306 0.4372 0.9066 0.022 Uiso calc U . R 1 . .
C C34 0.79299(19) 0.40192(8) 0.98999(10) 0.0185(3) Uani d . . . 1 . .
C C35 0.6275(2) 0.39192(8) 0.99578(10) 0.0169(3) Uani d . . . 1 . .
H H35 0.6077 0.3737 1.049 0.02 Uiso calc U . R 1 . .
C C36 0.49038(18) 0.40795(8) 0.92566(10) 0.0145(3) Uani d . . . 1 . .
C C37 0.7210(2) 0.47358(9) 0.75525(11) 0.0210(3) Uani d . . . 1 . .
H H37A 0.8408 0.4861 0.7662 0.031 Uiso calc U . R 1 . .
H H37B 0.653 0.518 0.736 0.031 Uiso calc U . R 1 . .
H H37C 0.6925 0.4355 0.7093 0.031 Uiso calc U . R 1 . .
C C38 0.9395(2) 0.38449(10) 1.06702(12) 0.0271(4) Uani d . . . 1 . .
H H38A 0.9586 0.4262 1.1083 0.041 Uiso calc U . R 1 . .
H H38B 1.0409 0.3761 1.046 0.041 Uiso calc U . R 1 . .
H H38C 0.9143 0.3398 1.0968 0.041 Uiso calc U . R 1 . .
C C39 0.31405(19) 0.39751(9) 0.93698(10) 0.0191(3) Uani d . . . 1 . .
H H39A 0.316 0.3608 0.9833 0.029 Uiso calc U . R 1 . .
H H39B 0.24 0.3801 0.8816 0.029 Uiso calc U . R 1 . .
H H39C 0.2719 0.4449 0.9535 0.029 Uiso calc U . R 1 . .

loop_
_atom_site_aniso_label
_atom_site_aniso_U_11
_atom_site_aniso_U_22
_atom_site_aniso_U_33
_atom_site_aniso_U_12
_atom_site_aniso_U_13
_atom_site_aniso_U_23
P1 0.01330(18) 0.01229(18) 0.01492(19) 0.00157(13) 0.00438(14) 0.00026(13)
C1 0.0244(8) 0.0137(7) 0.0152(7) 0.0010(6) -0.0010(6) -0.0021(5)
C2 0.0253(8) 0.0125(7) 0.0207(8) 0.0020(6) 0.0042(6) -0.0015(6)
C3 0.0202(7) 0.0153(7) 0.0199(8) 0.0040(6) 0.0039(6) 0.0032(6)
C4 0.0187(7) 0.0154(7) 0.0155(7) 0.0031(6) -0.0013(6) 0.0003(5)
C11 0.0119(6) 0.0115(6) 0.0121(7) 0.0007(5) 0.0039(5) 0.0012(5)
C12 0.0137(7) 0.0140(6) 0.0118(7) -0.0016(5) 0.0029(5) 0.0012(5)
C13 0.0172(7) 0.0173(7) 0.0148(7) 0.0040(6) 0.0011(6) 0.0031(5)
C14 0.0225(8) 0.0134(7) 0.0203(8) 0.0055(6) 0.0044(6) 0.0001(6)
C15 0.0205(7) 0.0140(7) 0.0149(7) 0.0001(6) 0.0031(6) -0.0040(5)
C16 0.0126(6) 0.0137(6) 0.0122(7) -0.0011(5) 0.0031(5) 0.0003(5)
C21 0.0134(7) 0.0123(6) 0.0115(7) 0.0022(5) 0.0008(5) 0.0020(5)
C22 0.0133(7) 0.0146(7) 0.0145(7) 0.0010(5) 0.0018(5) 0.0026(5)
C23 0.0163(7) 0.0186(7) 0.0126(7) 0.0021(6) 0.0046(6) 0.0021(5)
C24 0.0178(7) 0.0154(7) 0.0128(7) 0.0019(5) 0.0002(6) 0.0005(5)
C25 0.0124(7) 0.0174(7) 0.0152(7) -0.0022(5) -0.0004(5) 0.0018(5)
C26 0.0124(7) 0.0159(7) 0.0126(7) 0.0024(5) 0.0012(5) 0.0028(5)
C27 0.0186(7) 0.0257(8) 0.0187(8) -0.0065(6) 0.0056(6) 0.0010(6)
C28 0.0241(8) 0.0255(8) 0.0159(8) -0.0023(6) 0.0023(6) -0.0052(6)
C29 0.0153(7) 0.0276(8) 0.0163(7) -0.0006(6) 0.0049(6) 0.0007(6)
C31 0.0132(7) 0.0112(6) 0.0129(7) -0.0003(5) 0.0016(5) -0.0032(5)
C32 0.0157(7) 0.0140(7) 0.0172(7) -0.0021(5) 0.0048(6) -0.0052(5)
C33 0.0119(7) 0.0185(7) 0.0237(8) -0.0011(5) 0.0030(6) -0.0071(6)
C34 0.0163(7) 0.0166(7) 0.0192(8) 0.0035(6) -0.0022(6) -0.0056(6)
C35 0.0211(8) 0.0161(7) 0.0123(7) 0.0013(6) 0.0018(6) -0.0022(5)
C36 0.0155(7) 0.0135(6) 0.0141(7) -0.0003(5) 0.0027(6) -0.0032(5)
C37 0.0195(8) 0.0241(8) 0.0216(8) -0.0053(6) 0.0093(6) -0.0030(6)
C38 0.0221(8) 0.0275(9) 0.0253(9) 0.0054(7) -0.0064(7) -0.0041(7)
C39 0.0176(7) 0.0234(8) 0.0174(7) -0.0012(6) 0.0064(6) 0.0011(6)

loop_
_atom_type_symbol
_atom_type_description
_atom_type_scat_dispersion_real
_atom_type_scat_dispersion_imag
_atom_type_scat_source
C C 0.0033 0.0016 'International Tables Vol C Tables 4.2.6.8 and 6.1.1.4'
H H 0.0000 0.0000 'International Tables Vol C Tables 4.2.6.8 and 6.1.1.4'
P P 0.1023 0.0942 'International Tables Vol C Tables 4.2.6.8 and 6.1.1.4'

loop_
_geom_angle_atom_site_label_1
_geom_angle_atom_site_label_2
_geom_angle_atom_site_label_3
_geom_angle_site_symmetry_1
_geom_angle_site_symmetry_3
_geom_angle
_geom_angle_publ_flag
C11 P1 C1 . . 107.43(7) ?
C11 P1 C4 . . 107.16(7) ?
C1 P1 C4 . . 89.75(7) ?
C2 C1 P1 . . 101.67(10) ?
C2 C1 H1A . . 111.4 ?
P1 C1 H1A . . 111.4 ?
C2 C1 H1B . . 111.4 ?
P1 C1 H1B . . 111.4 ?
H1A C1 H1B . . 109.3 ?
C3 C2 C1 . . 115.37(13) ?
C3 C2 H2 . . 122.3 ?
C1 C2 H2 . . 122.3 ?
C2 C3 C4 . . 115.22(13) ?
C2 C3 H3 . . 122.4 ?
C4 C3 H3 . . 122.4 ?
C3 C4 P1 . . 101.48(10) ?
C3 C4 H4A . . 111.5 ?
P1 C4 H4A . . 111.5 ?
C3 C4 H4B . . 111.5 ?
P1 C4 H4B . . 111.5 ?
H4A C4 H4B . . 109.3 ?
C16 C11 C12 . . 118.20(12) ?
C16 C11 P1 . . 119.98(10) ?
C12 C11 P1 . . 121.21(11) ?
C13 C12 C11 . . 120.00(13) ?
C13 C12 C21 . . 117.43(13) ?
C11 C12 C21 . . 122.55(12) ?
C14 C13 C12 . . 121.28(14) ?
C14 C13 H13 . . 119.4 ?
C12 C13 H13 . . 119.4 ?
C15 C14 C13 . . 119.15(14) ?
C15 C14 H14 . . 120.4 ?
C13 C14 H14 . . 120.4 ?
C14 C15 C16 . . 121.47(14) ?
C14 C15 H15 . . 119.3 ?
C16 C15 H15 . . 119.3 ?
C15 C16 C11 . . 119.84(13) ?
C15 C16 C31 . . 116.92(13) ?
C11 C16 C31 . . 123.25(12) ?
C22 C21 C26 . . 119.58(13) ?
C22 C21 C12 . . 120.16(13) ?
C26 C21 C12 . . 120.23(13) ?
C23 C22 C21 . . 119.29(13) ?
C23 C22 C27 . . 119.11(14) ?
C21 C22 C27 . . 121.56(13) ?
C24 C23 C22 . . 121.88(14) ?
C24 C23 H23 . . 119.1 ?
C22 C23 H23 . . 119.1 ?
C23 C24 C25 . . 117.88(14) ?
C23 C24 C28 . . 121.01(14) ?
C25 C24 C28 . . 121.06(14) ?
C26 C25 C24 . . 121.99(14) ?
C26 C25 H25 . . 119.0 ?
C24 C25 H25 . . 119.0 ?
C25 C26 C21 . . 119.27(14) ?
C25 C26 C29 . . 119.16(13) ?
C21 C26 C29 . . 121.56(13) ?
C22 C27 H27A . . 109.5 ?
C22 C27 H27B . . 109.5 ?
H27A C27 H27B . . 109.5 ?
C22 C27 H27C . . 109.5 ?
H27A C27 H27C . . 109.5 ?
H27B C27 H27C . . 109.5 ?
C24 C28 H28A . . 109.5 ?
C24 C28 H28B . . 109.5 ?
H28A C28 H28B . . 109.5 ?
C24 C28 H28C . . 109.5 ?
H28A C28 H28C . . 109.5 ?
H28B C28 H28C . . 109.5 ?
C26 C29 H29A . . 109.5 ?
C26 C29 H29B . . 109.5 ?
H29A C29 H29B . . 109.5 ?
C26 C29 H29C . . 109.5 ?
H29A C29 H29C . . 109.5 ?
H29B C29 H29C . . 109.5 ?
C36 C31 C32 . . 119.67(13) ?
C36 C31 C16 . . 119.77(13) ?
C32 C31 C16 . . 120.54(13) ?
C33 C32 C31 . . 119.07(14) ?
C33 C32 C37 . . 119.49(14) ?
C31 C32 C37 . . 121.43(13) ?
C32 C33 C34 . . 122.02(14) ?
C32 C33 H33 . . 119.0 ?
C34 C33 H33 . . 119.0 ?
C35 C34 C33 . . 117.95(14) ?
C35 C34 C38 . . 120.86(15) ?
C33 C34 C38 . . 121.19(15) ?
C36 C35 C34 . . 121.83(15) ?
C36 C35 H35 . . 119.1 ?
C34 C35 H35 . . 119.1 ?
C35 C36 C31 . . 119.38(14) ?
C35 C36 C39 . . 119.15(14) ?
C31 C36 C39 . . 121.46(13) ?
C32 C37 H37A . . 109.5 ?
C32 C37 H37B . . 109.5 ?
H37A C37 H37B . . 109.5 ?
C32 C37 H37C . . 109.5 ?
H37A C37 H37C . . 109.5 ?
H37B C37 H37C . . 109.5 ?
C34 C38 H38A . . 109.5 ?
C34 C38 H38B . . 109.5 ?
H38A C38 H38B . . 109.5 ?
C34 C38 H38C . . 109.5 ?
H38A C38 H38C . . 109.5 ?
H38B C38 H38C . . 109.5 ?
C36 C39 H39A . . 109.5 ?
C36 C39 H39B . . 109.5 ?
H39A C39 H39B . . 109.5 ?
C36 C39 H39C . . 109.5 ?
H39A C39 H39C . . 109.5 ?
H39B C39 H39C . . 109.5 ?

loop_
_geom_bond_atom_site_label_1
_geom_bond_atom_site_label_2
_geom_bond_site_symmetry_2
_geom_bond_distance
_geom_bond_publ_flag
P1 C11 . 1.8476(14) ?
P1 C1 . 1.8611(16) ?
P1 C4 . 1.8613(16) ?
C1 C2 . 1.503(2) ?
C1 H1A . 0.99 ?
C1 H1B . 0.99 ?
C2 C3 . 1.341(2) ?
C2 H2 . 0.95 ?
C3 C4 . 1.505(2) ?
C3 H3 . 0.95 ?
C4 H4A . 0.99 ?
C4 H4B . 0.99 ?
C11 C16 . 1.4171(19) ?
C11 C12 . 1.4185(19) ?
C12 C13 . 1.394(2) ?
C12 C21 . 1.5026(19) ?
C13 C14 . 1.387(2) ?
C13 H13 . 0.95 ?
C14 C15 . 1.381(2) ?
C14 H14 . 0.95 ?
C15 C16 . 1.398(2) ?
C15 H15 . 0.95 ?
C16 C31 . 1.4981(19) ?
C21 C22 . 1.403(2) ?
C21 C26 . 1.406(2) ?
C22 C23 . 1.397(2) ?
C22 C27 . 1.509(2) ?
C23 C24 . 1.389(2) ?
C23 H23 . 0.95 ?
C24 C25 . 1.394(2) ?
C24 C28 . 1.507(2) ?
C25 C26 . 1.391(2) ?
C25 H25 . 0.95 ?
C26 C29 . 1.508(2) ?
C27 H27A . 0.98 ?
C27 H27B . 0.98 ?
C27 H27C . 0.98 ?
C28 H28A . 0.98 ?
C28 H28B . 0.98 ?
C28 H28C . 0.98 ?
C29 H29A . 0.98 ?
C29 H29B . 0.98 ?
C29 H29C . 0.98 ?
C31 C36 . 1.406(2) ?
C31 C32 . 1.409(2) ?
C32 C33 . 1.394(2) ?
C32 C37 . 1.511(2) ?
C33 C34 . 1.395(2) ?
C33 H33 . 0.95 ?
C34 C35 . 1.394(2) ?
C34 C38 . 1.509(2) ?
C35 C36 . 1.392(2) ?
C35 H35 . 0.95 ?
C36 C39 . 1.512(2) ?
C37 H37A . 0.98 ?
C37 H37B . 0.98 ?
C37 H37C . 0.98 ?
C38 H38A . 0.98 ?
C38 H38B . 0.98 ?
C38 H38C . 0.98 ?
C39 H39A . 0.98 ?
C39 H39B . 0.98 ?
C39 H39C . 0.98 ?

loop_
_geom_torsion_atom_site_label_1
_geom_torsion_atom_site_label_2
_geom_torsion_atom_site_label_3
_geom_torsion_atom_site_label_4
_geom_torsion_site_symmetry_1
_geom_torsion_site_symmetry_2
_geom_torsion_site_symmetry_3
_geom_torsion_site_symmetry_4
_geom_torsion
_geom_torsion_publ_flag
C11 P1 C1 C2 . . . . -142.70(10) ?
C4 P1 C1 C2 . . . . -34.77(11) ?
P1 C1 C2 C3 . . . . 26.01(17) ?
C1 C2 C3 C4 . . . . 0.9(2) ?
C2 C3 C4 P1 . . . . -27.38(17) ?
C11 P1 C4 C3 . . . . 143.37(10) ?
C1 P1 C4 C3 . . . . 35.17(11) ?
C1 P1 C11 C16 . . . . 143.70(12) ?
C4 P1 C11 C16 . . . . 48.42(13) ?
C1 P1 C11 C12 . . . . -45.43(13) ?
C4 P1 C11 C12 . . . . -140.71(12) ?
C16 C11 C12 C13 . . . . -2.7(2) ?
P1 C11 C12 C13 . . . . -173.76(11) ?
C16 C11 C12 C21 . . . . 175.82(13) ?
P1 C11 C12 C21 . . . . 4.79(19) ?
C11 C12 C13 C14 . . . . 1.3(2) ?
C21 C12 C13 C14 . . . . -177.31(14) ?
C12 C13 C14 C15 . . . . 0.3(2) ?
C13 C14 C15 C16 . . . . -0.5(2) ?
C14 C15 C16 C11 . . . . -1.0(2) ?
C14 C15 C16 C31 . . . . 178.89(14) ?
C12 C11 C16 C15 . . . . 2.6(2) ?
P1 C11 C16 C15 . . . . 173.73(11) ?
C12 C11 C16 C31 . . . . -177.32(13) ?
P1 C11 C16 C31 . . . . -6.18(19) ?
C13 C12 C21 C22 . . . . 104.36(16) ?
C11 C12 C21 C22 . . . . -74.23(18) ?
C13 C12 C21 C26 . . . . -73.66(18) ?
C11 C12 C21 C26 . . . . 107.76(16) ?
C26 C21 C22 C23 . . . . -3.2(2) ?
C12 C21 C22 C23 . . . . 178.74(13) ?
C26 C21 C22 C27 . . . . 174.29(13) ?
C12 C21 C22 C27 . . . . -3.7(2) ?
C21 C22 C23 C24 . . . . 0.5(2) ?
C27 C22 C23 C24 . . . . -177.07(14) ?
C22 C23 C24 C25 . . . . 1.7(2) ?
C22 C23 C24 C28 . . . . 179.11(14) ?
C23 C24 C25 C26 . . . . -1.3(2) ?
C28 C24 C25 C26 . . . . -178.65(14) ?
C24 C25 C26 C21 . . . . -1.4(2) ?
C24 C25 C26 C29 . . . . 178.36(14) ?
C22 C21 C26 C25 . . . . 3.7(2) ?
C12 C21 C26 C25 . . . . -178.31(13) ?
C22 C21 C26 C29 . . . . -176.10(13) ?
C12 C21 C26 C29 . . . . 1.9(2) ?
C15 C16 C31 C36 . . . . 76.11(18) ?
C11 C16 C31 C36 . . . . -103.98(17) ?
C15 C16 C31 C32 . . . . -102.35(16) ?
C11 C16 C31 C32 . . . . 77.56(19) ?
C36 C31 C32 C33 . . . . 2.2(2) ?
C16 C31 C32 C33 . . . . -179.36(13) ?
C36 C31 C32 C37 . . . . -177.58(13) ?
C16 C31 C32 C37 . . . . 0.9(2) ?
C31 C32 C33 C34 . . . . 0.3(2) ?
C37 C32 C33 C34 . . . . -179.99(14) ?
C32 C33 C34 C35 . . . . -1.4(2) ?
C32 C33 C34 C38 . . . . 179.04(14) ?
C33 C34 C35 C36 . . . . 0.2(2) ?
C38 C34 C35 C36 . . . . 179.71(14) ?
C34 C35 C36 C31 . . . . 2.2(2) ?
C34 C35 C36 C39 . . . . -178.62(14) ?
C32 C31 C36 C35 . . . . -3.4(2) ?
C16 C31 C36 C35 . . . . 178.14(13) ?
C32 C31 C36 C39 . . . . 177.48(13) ?
C16 C31 C36 C39 . . . . -1.0(2) ?
